data_4506234
loop_
_publ_author_name
'Tao, Qian'
'Chen, Jia-Mei'
'Ma, Lei'
'Lu, Tong-Bu'

_publ_section_title
;
 Phenazopyridine Cocrystal and Salts That Exhibit Enhanced Solubility and
 Stability
;
_journal_issue 6
_journal_name_full 'Crystal Growth &amp; Design'
_journal_page_first 3144
_journal_paper_doi 10.1021/cg300327x
_journal_volume 12
_journal_year 2012
_chemical_formula_moiety 'C11 H11 N5,C8 H5 N O2'
_chemical_formula_sum 'C19 H16 N6 O2'
_chemical_formula_weight 360.38
_chemical_melting_point 449.4
_chemical_name_common 'phenazopyridine phthalimide'
_chemical_name_systematic
; 
 ? 
;
_space_group_IT_number 14
_symmetry_cell_setting monoclinic
_symmetry_space_group_name_Hall '-P 2ybc'
_symmetry_space_group_name_H-M 'P 1 21/c 1'
_atom_sites_solution_hydrogens geom
_atom_sites_solution_primary direct
_atom_sites_solution_secondary difmap
_audit_creation_method SHELXL-97
_cell_angle_alpha 90.00
_cell_angle_beta 104.220(3)
_cell_angle_gamma 90.00
_cell_formula_units_Z 4
_cell_length_a 15.3617(4)
_cell_length_b 7.1053(2)
_cell_length_c 16.8264(5)
_cell_measurement_reflns_used 3356
_cell_measurement_temperature 293(2)
_cell_measurement_theta_max 71.2540
_cell_measurement_theta_min 2.7068
_cell_volume 1780.32(9)
_computing_cell_refinement
;
CrysAlisPro, Oxford Diffraction Ltd.,
Version 1.171.34.44 (release 25-10-2010 CrysAlis171 .NET)
(compiled Oct 25 2010,18:11:34)
;
_computing_data_collection
;
CrysAlisPro, Oxford Diffraction Ltd.,
Version 1.171.34.44 (release 25-10-2010 CrysAlis171 .NET)
(compiled Oct 25 2010,18:11:34)
;
_computing_data_reduction
;
CrysAlisPro, Oxford Diffraction Ltd.,
Version 1.171.34.44 (release 25-10-2010 CrysAlis171 .NET)
(compiled Oct 25 2010,18:11:34)
;
_computing_structure_refinement 'SHELXL-97 (Sheldrick, 1997)'
_computing_structure_solution 'SHELXS-97 (Sheldrick, 1990)'
_diffrn_ambient_temperature 293(2)
_diffrn_detector_area_resol_mean 8.2417
_diffrn_measured_fraction_theta_full 0.974
_diffrn_measured_fraction_theta_max 0.974
_diffrn_measurement_method '\w scans'
_diffrn_radiation_monochromator graphite
_diffrn_radiation_source 'Nova (Cu) X-ray Source'
_diffrn_radiation_type CuK\a
_diffrn_radiation_wavelength 1.54178
_diffrn_reflns_av_R_equivalents 0.0353
_diffrn_reflns_av_sigmaI/netI 0.0356
_diffrn_reflns_limit_h_max 11
_diffrn_reflns_limit_h_min -18
_diffrn_reflns_limit_k_max 7
_diffrn_reflns_limit_k_min -8
_diffrn_reflns_limit_l_max 20
_diffrn_reflns_limit_l_min -20
_diffrn_reflns_number 7490
_diffrn_reflns_theta_full 71.39
_diffrn_reflns_theta_max 71.39
_diffrn_reflns_theta_min 2.97
_exptl_absorpt_coefficient_mu 0.756
_exptl_absorpt_correction_T_max 1.00000
_exptl_absorpt_correction_T_min 0.47872
_exptl_absorpt_correction_type multi-scan
_exptl_absorpt_process_details
;
CrysAlisPro, Oxford Diffraction Ltd.,
Version 1.171.34.44 (release 25-10-2010 CrysAlis171 .NET)
(compiled Oct 25 2010,18:11:34)
Empirical absorption correction using spherical harmonics,
 implemented in SCALE3 ABSPACK scaling algorithm.
;
_exptl_crystal_colour red
_exptl_crystal_density_diffrn 1.345
_exptl_crystal_density_method 'not measured'
_exptl_crystal_description block
_exptl_crystal_F_000 752
_exptl_crystal_size_max 0.3
_exptl_crystal_size_mid 0.3
_exptl_crystal_size_min 0.3
_refine_diff_density_max 0.161
_refine_diff_density_min -0.310
_refine_diff_density_rms 0.057
_refine_ls_extinction_method none
_refine_ls_goodness_of_fit_ref 1.072
_refine_ls_hydrogen_treatment mixed
_refine_ls_matrix_type full
_refine_ls_number_parameters 264
_refine_ls_number_reflns 3380
_refine_ls_number_restraints 0
_refine_ls_restrained_S_all 1.072
_refine_ls_R_factor_all 0.0650
_refine_ls_R_factor_gt 0.0541
_refine_ls_shift/su_max 0.001
_refine_ls_shift/su_mean 0.000
_refine_ls_structure_factor_coef Fsqd
_refine_ls_weighting_details 'calc w=1/[\s^2^(Fo^2^)+(0.1066P)^2^+0.1389P] where P=(Fo^2^+2Fc^2^)/3'
_refine_ls_weighting_scheme calc
_refine_ls_wR_factor_gt 0.1531
_refine_ls_wR_factor_ref 0.1743
_reflns_number_gt 2707
_reflns_number_total 3380
_reflns_threshold_expression >2sigma(I)
_cod_data_source_file cg300327x_si_002.cif
_cod_data_source_block tq_110306_5_110308
_cod_original_sg_symbol_H-M P2(1)/c
_cod_database_code 4506234

loop_
_symmetry_equiv_pos_as_xyz
'x, y, z'
'-x, y+1/2, -z+1/2'
'-x, -y, -z'
'x, -y-1/2, z-1/2'

loop_
_atom_site_label
_atom_site_type_symbol
_atom_site_fract_x
_atom_site_fract_y
_atom_site_fract_z
_atom_site_U_iso_or_equiv
_atom_site_adp_type
_atom_site_occupancy
_atom_site_symmetry_multiplicity
_atom_site_calc_flag
_atom_site_refinement_flags
N4 N 0.45121(10) 0.1865(2) 1.07719(9) 0.0464(4) Uani 1 1 d .
N6 N 0.59859(10) 0.3459(3) 1.02663(9) 0.0497(4) Uani 1 1 d .
N2 N 0.21689(10) 0.0135(2) 1.00056(10) 0.0476(4) Uani 1 1 d .
N3 N 0.37461(12) 0.1442(3) 0.94336(10) 0.0520(4) Uani 1 1 d .
O1 O 0.69287(10) 0.3992(3) 1.15405(9) 0.0647(4) Uani 1 1 d .
C4 C 0.37551(11) 0.1320(2) 1.02301(11) 0.0426(4) Uani 1 1 d .
C5 C 0.45635(12) 0.1760(3) 1.15797(11) 0.0476(4) Uani 1 1 d .
O2 O 0.54111(9) 0.3093(2) 0.88809(8) 0.0566(4) Uani 1 1 d .
N1 N 0.20789(11) 0.0057(2) 0.92315(10) 0.0508(4) Uani 1 1 d .
C7 C 0.29921(12) 0.0677(3) 1.04918(11) 0.0440(4) Uani 1 1 d .
C8 C 0.67886(13) 0.3978(3) 1.07947(12) 0.0495(4) Uani 1 1 d .
C9 C 0.30650(12) 0.0635(3) 1.13414(11) 0.0491(4) Uani 1 1 d .
H9 H 0.2576 0.0240 1.1533 0.059 Uiso 1 1 calc R
N5 N 0.53406(13) 0.2240(4) 1.20930(11) 0.0653(5) Uani 1 1 d .
C11 C 0.60283(12) 0.3524(3) 0.94565(11) 0.0462(4) Uani 1 1 d .
C12 C 0.11939(13) -0.0445(3) 0.87957(12) 0.0527(5) Uani 1 1 d .
C13 C 0.38350(13) 0.1158(3) 1.18901(12) 0.0505(4) Uani 1 1 d .
H13 H 0.3880 0.1121 1.2451 0.061 Uiso 1 1 calc R
C14 C 0.74082(12) 0.4468(3) 1.02743(12) 0.0478(4) Uani 1 1 d .
C15 C 0.69477(12) 0.4192(3) 0.94639(12) 0.0471(4) Uani 1 1 d .
C16 C 0.10762(16) -0.1118(3) 0.80064(14) 0.0639(6) Uani 1 1 d .
H16 H 0.1569 -0.1254 0.7782 0.077 Uiso 1 1 calc R
C17 C 0.82832(13) 0.5066(3) 1.04793(15) 0.0591(5) Uani 1 1 d .
H17 H 0.8589 0.5250 1.1023 0.071 Uiso 1 1 calc R
C18 C 0.73542(15) 0.4485(3) 0.88283(14) 0.0587(5) Uani 1 1 d .
H18 H 0.7050 0.4281 0.8285 0.070 Uiso 1 1 calc R
C19 C 0.04492(15) -0.0242(4) 0.91162(15) 0.0712(7) Uani 1 1 d .
H19 H 0.0518 0.0216 0.9646 0.085 Uiso 1 1 calc R
C20 C 0.86931(15) 0.5384(4) 0.98466(17) 0.0681(6) Uani 1 1 d .
H20 H 0.9285 0.5800 0.9967 0.082 Uiso 1 1 calc R
C21 C 0.82411(16) 0.5098(4) 0.90392(17) 0.0688(6) Uani 1 1 d .
H21 H 0.8536 0.5320 0.8627 0.083 Uiso 1 1 calc R
C22 C 0.02246(19) -0.1593(4) 0.75485(16) 0.0780(7) Uani 1 1 d .
H22 H 0.0150 -0.2050 0.7018 0.094 Uiso 1 1 calc R
C23 C -0.05053(18) -0.1396(4) 0.78675(17) 0.0835(8) Uani 1 1 d .
H23 H -0.1074 -0.1719 0.7557 0.100 Uiso 1 1 calc R
C24 C -0.03945(17) -0.0717(5) 0.86520(17) 0.0866(9) Uani 1 1 d .
H24 H -0.0891 -0.0577 0.8871 0.104 Uiso 1 1 calc R
H1 H 0.5470(16) 0.294(4) 1.0428(15) 0.065(7) Uiso 1 1 d .
H3 H 0.3250(17) 0.107(4) 0.9061(16) 0.057(6) Uiso 1 1 d .
H2 H 0.4247(19) 0.184(4) 0.9267(17) 0.077(8) Uiso 1 1 d .
H4 H 0.5791(18) 0.271(4) 1.1900(17) 0.074(8) Uiso 1 1 d .
H5 H 0.5369(18) 0.226(5) 1.267(2) 0.082(8) Uiso 1 1 d .

loop_
_atom_site_aniso_label
_atom_site_aniso_U_11
_atom_site_aniso_U_22
_atom_site_aniso_U_33
_atom_site_aniso_U_23
_atom_site_aniso_U_13
_atom_site_aniso_U_12
N4 0.0466(8) 0.0556(9) 0.0367(8) 0.0026(6) 0.0099(6) -0.0021(6)
N6 0.0475(8) 0.0630(10) 0.0401(8) -0.0006(7) 0.0137(6) -0.0047(7)
N2 0.0481(8) 0.0480(8) 0.0458(8) 0.0023(7) 0.0098(6) 0.0003(6)
N3 0.0508(8) 0.0693(11) 0.0361(8) -0.0010(7) 0.0111(7) -0.0055(8)
O1 0.0625(8) 0.0898(12) 0.0411(7) -0.0022(7) 0.0112(6) -0.0046(8)
C4 0.0449(8) 0.0427(9) 0.0400(9) 0.0013(7) 0.0099(7) 0.0022(7)
C5 0.0494(9) 0.0512(10) 0.0409(9) 0.0020(7) 0.0083(7) 0.0009(7)
O2 0.0548(7) 0.0724(9) 0.0412(7) -0.0018(6) 0.0091(6) -0.0068(6)
N1 0.0529(9) 0.0526(9) 0.0451(9) -0.0010(7) 0.0086(7) -0.0022(7)
C7 0.0445(8) 0.0442(9) 0.0436(9) 0.0022(7) 0.0112(7) 0.0018(7)
C8 0.0522(10) 0.0548(11) 0.0420(10) -0.0006(8) 0.0126(7) 0.0016(8)
C9 0.0491(9) 0.0562(11) 0.0445(10) 0.0060(8) 0.0160(7) 0.0012(8)
N5 0.0577(10) 0.0966(15) 0.0394(9) 0.0020(9) 0.0073(7) -0.0181(10)
C11 0.0525(9) 0.0478(9) 0.0392(9) 0.0019(7) 0.0131(7) 0.0005(7)
C12 0.0533(10) 0.0503(10) 0.0496(10) 0.0028(8) 0.0033(8) -0.0059(8)
C13 0.0550(10) 0.0590(11) 0.0387(9) 0.0038(8) 0.0137(7) -0.0003(8)
C14 0.0485(9) 0.0462(9) 0.0485(10) -0.0003(8) 0.0113(7) 0.0023(7)
C15 0.0513(9) 0.0441(9) 0.0481(10) 0.0018(8) 0.0163(7) 0.0011(7)
C16 0.0736(13) 0.0625(12) 0.0503(11) -0.0030(10) 0.0051(10) 0.0011(10)
C17 0.0500(10) 0.0591(12) 0.0664(13) -0.0023(10) 0.0109(9) -0.0009(9)
C18 0.0670(12) 0.0598(12) 0.0559(12) 0.0007(9) 0.0274(9) -0.0031(9)
C19 0.0549(11) 0.1031(19) 0.0534(12) 0.0020(12) 0.0090(9) -0.0192(12)
C20 0.0506(11) 0.0671(13) 0.0903(17) -0.0025(12) 0.0245(11) -0.0056(10)
C21 0.0695(13) 0.0695(14) 0.0783(16) 0.0001(12) 0.0390(12) -0.0061(11)
C22 0.0922(18) 0.0677(15) 0.0597(13) -0.0077(11) -0.0092(12) -0.0104(13)
C23 0.0736(15) 0.0871(18) 0.0743(17) 0.0091(14) -0.0113(13) -0.0290(14)
C24 0.0596(13) 0.125(3) 0.0701(15) 0.0123(16) 0.0062(11) -0.0271(15)

loop_
_atom_type_symbol
_atom_type_description
_atom_type_scat_dispersion_real
_atom_type_scat_dispersion_imag
_atom_type_scat_source
C C 0.0181 0.0091 'International Tables Vol C Tables 4.2.6.8 and 6.1.1.4'
H H 0.0000 0.0000 'International Tables Vol C Tables 4.2.6.8 and 6.1.1.4'
N N 0.0311 0.0180 'International Tables Vol C Tables 4.2.6.8 and 6.1.1.4'
O O 0.0492 0.0322 'International Tables Vol C Tables 4.2.6.8 and 6.1.1.4'

loop_
_geom_angle_atom_site_label_1
_geom_angle_atom_site_label_2
_geom_angle_atom_site_label_3
_geom_angle
C5 N4 C4 119.68(15)
C11 N6 C8 112.02(16)
N1 N2 C7 118.05(16)
N3 C4 N4 116.99(16)
N3 C4 C7 121.51(17)
N4 C4 C7 121.48(16)
N5 C5 N4 117.47(17)
N5 C5 C13 120.14(17)
N4 C5 C13 122.40(17)
N2 N1 C12 112.77(16)
N2 C7 C9 115.38(16)
N2 C7 C4 127.54(17)
C9 C7 C4 117.05(16)
O1 C8 N6 124.62(18)
O1 C8 C14 128.92(18)
N6 C8 C14 106.46(15)
C13 C9 C7 121.49(18)
O2 C11 N6 124.10(17)
O2 C11 C15 129.78(17)
N6 C11 C15 106.12(15)
C16 C12 C19 119.0(2)
C16 C12 N1 117.7(2)
C19 C12 N1 123.27(19)
C9 C13 C5 117.85(17)
C17 C14 C15 121.54(19)
C17 C14 C8 130.96(19)
C15 C14 C8 107.50(16)
C18 C15 C14 121.45(18)
C18 C15 C11 130.63(19)
C14 C15 C11 107.89(16)
C12 C16 C22 120.1(2)
C14 C17 C20 117.5(2)
C15 C18 C21 116.8(2)
C24 C19 C12 120.3(2)
C21 C20 C17 121.3(2)
C20 C21 C18 121.4(2)
C23 C22 C16 120.7(2)
C22 C23 C24 119.6(2)
C23 C24 C19 120.4(3)

loop_
_geom_bond_atom_site_label_1
_geom_bond_atom_site_label_2
_geom_bond_distance
N4 C5 1.344(2)
N4 C4 1.346(2)
N6 C11 1.381(2)
N6 C8 1.382(3)
N2 N1 1.277(2)
N2 C7 1.382(2)
N3 C4 1.340(2)
O1 C8 1.220(2)
C4 C7 1.425(3)
C5 N5 1.335(3)
C5 C13 1.413(3)
O2 C11 1.217(2)
N1 C12 1.422(2)
C7 C9 1.407(3)
C8 C14 1.484(3)
C9 C13 1.361(3)
C11 C15 1.487(3)
C12 C16 1.381(3)
C12 C19 1.387(3)
C14 C17 1.371(3)
C14 C15 1.387(3)
C15 C18 1.380(3)
C16 C22 1.387(3)
C17 C20 1.382(3)
C18 C21 1.391(3)
C19 C24 1.381(3)
C20 C21 1.381(4)
C22 C23 1.364(4)
C23 C24 1.376(4)

loop_
_geom_hbond_atom_site_label_D
_geom_hbond_atom_site_label_H
_geom_hbond_atom_site_label_A
_geom_hbond_distance_DH
_geom_hbond_distance_HA
_geom_hbond_distance_DA
_geom_hbond_angle_DHA
_geom_hbond_site_symmetry_A
N5 H5 O2 0.96(3) 2.04(3) 2.993(2) 172(3) 4_566
N5 H4 O1 0.90(3) 2.18(3) 3.079(2) 175(3) .
N3 H2 O2 0.93(3) 2.23(3) 3.155(2) 174(3) .
N3 H3 N1 0.90(3) 2.02(2) 2.686(2) 130(2) .
N6 H1 N4 0.97(3) 1.87(3) 2.842(2) 178(2) .

loop_
_cod_related_entry_id
_cod_related_entry_database
_cod_related_entry_code
1 ChemSpider 30652449
